data_4111780
loop_
_publ_author_name
'Cindy-Xing Yin'
'Richard G. Finke'

_publ_section_title
;
 Vanadium-Based, Extended Catalytic Lifetime Catechol Dioxygenases:
 Evidence for a Common Catalyst
;
_journal_name_full 'Journal of the American Chemical Society'
_journal_page_first 9003
_journal_page_last 9013
_journal_paper_doi 10.1021/ja051594e
_journal_volume 127
_journal_year 2005
_chemical_formula_sum 'C92 H148 Na2 O20 V2'
_chemical_formula_weight 1721.96
_chemical_name_systematic
; 
 ? 
;
_space_group_IT_number 2
_symmetry_cell_setting triclinic
_symmetry_space_group_name_Hall '-P 1'
_symmetry_space_group_name_H-M 'P -1'
_atom_sites_solution_hydrogens geom
_atom_sites_solution_primary direct
_atom_sites_solution_secondary difmap
_audit_creation_method SHELXL-97
_cell_angle_alpha 106.088(2)
_cell_angle_beta 109.458(2)
_cell_angle_gamma 104.263(2)
_cell_formula_units_Z 1
_cell_length_a 11.7291(11)
_cell_length_b 15.5341(14)
_cell_length_c 15.7892(14)
_cell_measurement_reflns_used 4622
_cell_measurement_temperature 273(2)
_cell_measurement_theta_max 26.16
_cell_measurement_theta_min 2.30
_cell_volume 2417.3(4)
_computing_cell_refinement 'Bruker SMART'
_computing_data_collection 'Bruker SMART'
_computing_data_reduction 'Bruker SAINT'
_computing_molecular_graphics 'Bruker SHELXTL'
_computing_publication_material 'Bruker SHELXTL'
_computing_structure_refinement 'SHELXL-97 (Sheldrick, 1997)'
_computing_structure_solution 'SHELXS-97 (Sheldrick, 1990)'
_diffrn_ambient_temperature 273(2)
_diffrn_measured_fraction_theta_full 0.934
_diffrn_measured_fraction_theta_max 0.934
_diffrn_measurement_device_type 'CCD area detector'
_diffrn_measurement_method 'phi and omega scans'
_diffrn_radiation_monochromator graphite
_diffrn_radiation_source 'fine-focus sealed tube'
_diffrn_radiation_type MoK\a
_diffrn_radiation_wavelength 0.71073
_diffrn_reflns_av_R_equivalents 0.0440
_diffrn_reflns_av_sigmaI/netI 0.0767
_diffrn_reflns_limit_h_max 15
_diffrn_reflns_limit_h_min -15
_diffrn_reflns_limit_k_max 20
_diffrn_reflns_limit_k_min -20
_diffrn_reflns_limit_l_max 21
_diffrn_reflns_limit_l_min -20
_diffrn_reflns_number 22888
_diffrn_reflns_theta_full 28.51
_diffrn_reflns_theta_max 28.51
_diffrn_reflns_theta_min 1.47
_exptl_absorpt_coefficient_mu 0.266
_exptl_absorpt_correction_T_max 0.9777
_exptl_absorpt_correction_T_min 0.9228
_exptl_absorpt_correction_type multi-scan
_exptl_absorpt_process_details 'SADABS, Sheldrick, 1997'
_exptl_crystal_colour 'blue black'
_exptl_crystal_density_diffrn 1.183
_exptl_crystal_description rods
_exptl_crystal_F_000 928
_exptl_crystal_size_max 0.31
_exptl_crystal_size_mid 0.17
_exptl_crystal_size_min 0.09
_refine_diff_density_max 1.121
_refine_diff_density_min -1.022
_refine_diff_density_rms 0.087
_refine_ls_goodness_of_fit_ref 1.036
_refine_ls_hydrogen_treatment constr
_refine_ls_matrix_type full
_refine_ls_number_parameters 524
_refine_ls_number_reflns 11457
_refine_ls_number_restraints 0
_refine_ls_restrained_S_all 1.036
_refine_ls_R_factor_all 0.1047
_refine_ls_R_factor_gt 0.0627
_refine_ls_shift/su_max 0.001
_refine_ls_shift/su_mean 0.000
_refine_ls_structure_factor_coef Fsqd
_refine_ls_weighting_details 'calc w=1/[\s^2^(Fo^2^)+(0.0886P)^2^+2.7722P] where P=(Fo^2^+2Fc^2^)/3'
_refine_ls_weighting_scheme calc
_refine_ls_wR_factor_gt 0.1650
_refine_ls_wR_factor_ref 0.1897
_reflns_number_gt 7702
_reflns_number_total 11457
_reflns_threshold_expression >2sigma(I)
_cod_data_source_file ja051594erom20050320_064528.cif
_cod_data_source_block rf103m
_cod_database_code 4111780

loop_
_symmetry_equiv_pos_as_xyz
'x, y, z'
'-x, -y, -z'

loop_
_atom_site_label
_atom_site_type_symbol
_atom_site_fract_x
_atom_site_fract_y
_atom_site_fract_z
_atom_site_U_iso_or_equiv
_atom_site_adp_type
_atom_site_occupancy
_atom_site_symmetry_multiplicity
_atom_site_calc_flag
_atom_site_refinement_flags
V1 V 1.00665(5) 0.47825(3) 0.31475(3) 0.01709(14) Uani 1 1 d .
Na1 Na 0.83196(11) 0.50530(8) 0.45040(8) 0.0212(3) Uani 1 1 d .
O1 O 0.98861(19) 0.37518(14) 0.20889(14) 0.0177(4) Uani 1 1 d .
O2 O 1.0987(2) 0.41164(14) 0.38427(14) 0.0200(4) Uani 1 1 d .
O3 O 1.14469(19) 0.58393(14) 0.33393(13) 0.0179(4) Uani 1 1 d .
O4 O 1.0418(2) 0.56554(14) 0.44495(14) 0.0198(4) Uani 1 1 d .
O5 O 0.89559(19) 0.50756(13) 0.22012(14) 0.0172(4) Uani 1 1 d .
O6 O 0.84014(19) 0.40598(14) 0.31040(13) 0.0194(4) Uani 1 1 d .
O7 O 0.7626(4) 0.6083(2) 0.3836(2) 0.0720(11) Uani 1 1 d .
O8 O 0.6238(2) 0.43907(17) 0.45164(17) 0.0337(6) Uani 1 1 d .
O9 O 0.4209(3) 0.50237(18) 0.38168(17) 0.0382(6) Uani 1 1 d .
H9 H 0.4815 0.4848 0.4014 0.057 Uiso 1 1 calc R
O10 O 0.9420(4) 0.7877(3) 0.4313(4) 0.0973(15) Uani 1 1 d .
H10 H 1.0169 0.7937 0.4631 0.146 Uiso 1 1 calc R
C1 C 1.0265(3) 0.3046(2) 0.2270(2) 0.0179(6) Uani 1 1 d .
C2 C 1.0084(3) 0.2180(2) 0.1559(2) 0.0165(6) Uani 1 1 d .
C3 C 1.0583(3) 0.1560(2) 0.1915(2) 0.0176(6) Uani 1 1 d .
H3A H 1.0493 0.0985 0.1465 0.021 Uiso 1 1 calc R
C4 C 1.1219(3) 0.1755(2) 0.2922(2) 0.0190(6) Uani 1 1 d .
C5 C 1.1374(3) 0.2616(2) 0.3603(2) 0.0201(6) Uani 1 1 d .
H5A H 1.1793 0.2764 0.4269 0.024 Uiso 1 1 calc R
C6 C 1.0892(3) 0.3258(2) 0.3273(2) 0.0167(6) Uani 1 1 d .
C7 C 0.9369(3) 0.1956(2) 0.0468(2) 0.0189(6) Uani 1 1 d .
C8 C 0.7970(3) 0.1933(2) 0.0231(2) 0.0242(7) Uani 1 1 d .
H8A H 0.7513 0.1444 0.0391 0.036 Uiso 1 1 calc R
H8B H 0.7519 0.1790 -0.0452 0.036 Uiso 1 1 calc R
H8C H 0.8007 0.2550 0.0608 0.036 Uiso 1 1 calc R
C9 C 1.0110(3) 0.2734(2) 0.0212(2) 0.0241(7) Uani 1 1 d .
H9A H 1.0977 0.2742 0.0360 0.036 Uiso 1 1 calc R
H9B H 1.0154 0.3354 0.0588 0.036 Uiso 1 1 calc R
H9C H 0.9662 0.2590 -0.0471 0.036 Uiso 1 1 calc R
C10 C 0.9252(3) 0.0967(2) -0.0178(2) 0.0274(7) Uani 1 1 d .
H10A H 1.0108 0.0957 -0.0050 0.041 Uiso 1 1 calc R
H10B H 0.8800 0.0854 -0.0853 0.041 Uiso 1 1 calc R
H10C H 0.8777 0.0471 -0.0036 0.041 Uiso 1 1 calc R
C11 C 1.1697(3) 0.0998(2) 0.3220(2) 0.0242(7) Uani 1 1 d .
C12 C 1.2211(4) 0.1269(3) 0.4324(2) 0.0366(9) Uani 1 1 d .
H12A H 1.2928 0.1881 0.4662 0.055 Uiso 1 1 calc R
H12B H 1.2500 0.0783 0.4484 0.055 Uiso 1 1 calc R
H12C H 1.1528 0.1312 0.4520 0.055 Uiso 1 1 calc R
C13 C 1.0556(3) 0.0010(2) 0.2706(3) 0.0293(7) Uani 1 1 d .
H13A H 1.0220 -0.0179 0.2011 0.044 Uiso 1 1 calc R
H13B H 0.9879 0.0057 0.2906 0.044 Uiso 1 1 calc R
H13C H 1.0860 -0.0465 0.2880 0.044 Uiso 1 1 calc R
C14 C 1.2784(3) 0.0911(3) 0.2915(3) 0.0319(8) Uani 1 1 d .
H14A H 1.3496 0.1524 0.3233 0.048 Uiso 1 1 calc R
H14B H 1.2459 0.0713 0.2220 0.048 Uiso 1 1 calc R
H14C H 1.3081 0.0439 0.3101 0.048 Uiso 1 1 calc R
C15 C 1.1781(3) 0.6677(2) 0.40761(19) 0.0171(6) Uani 1 1 d .
C16 C 1.2626(3) 0.7592(2) 0.4242(2) 0.0169(6) Uani 1 1 d .
C17 C 1.2919(3) 0.8341(2) 0.5102(2) 0.0182(6) Uani 1 1 d .
H17A H 1.3471 0.8954 0.5233 0.022 Uiso 1 1 calc R
C18 C 1.2432(3) 0.8235(2) 0.5789(2) 0.0168(6) Uani 1 1 d .
C19 C 1.1571(3) 0.7328(2) 0.5591(2) 0.0175(6) Uani 1 1 d .
H19A H 1.1228 0.7236 0.6026 0.021 Uiso 1 1 calc R
C20 C 1.1237(3) 0.6561(2) 0.4728(2) 0.0166(6) Uani 1 1 d .
C21 C 1.3157(3) 0.7727(2) 0.3503(2) 0.0210(6) Uani 1 1 d .
C22 C 1.3974(3) 0.7103(2) 0.3392(2) 0.0280(7) Uani 1 1 d .
H22A H 1.4690 0.7293 0.4013 0.042 Uiso 1 1 calc R
H22B H 1.4302 0.7191 0.2928 0.042 Uiso 1 1 calc R
H22C H 1.3438 0.6436 0.3167 0.042 Uiso 1 1 calc R
C23 C 1.2004(3) 0.7424(3) 0.2509(2) 0.0305(8) Uani 1 1 d .
H23A H 1.1495 0.7814 0.2582 0.046 Uiso 1 1 calc R
H23B H 1.1468 0.6757 0.2283 0.046 Uiso 1 1 calc R
H23C H 1.2330 0.7513 0.2044 0.046 Uiso 1 1 calc R
C24 C 1.4030(4) 0.8780(2) 0.3822(3) 0.0339(8) Uani 1 1 d .
H24A H 1.4750 0.8983 0.4444 0.051 Uiso 1 1 calc R
H24B H 1.3534 0.9183 0.3877 0.051 Uiso 1 1 calc R
H24C H 1.4351 0.8832 0.3346 0.051 Uiso 1 1 calc R
C25 C 1.2865(3) 0.9121(2) 0.6726(2) 0.0180(6) Uani 1 1 d .
C26 C 1.2465(3) 0.9912(2) 0.6455(2) 0.0263(7) Uani 1 1 d .
H26A H 1.2845 1.0075 0.6040 0.040 Uiso 1 1 calc R
H26B H 1.2768 1.0475 0.7038 0.040 Uiso 1 1 calc R
H26C H 1.1533 0.9682 0.6116 0.040 Uiso 1 1 calc R
C27 C 1.4352(3) 0.9504(2) 0.7300(2) 0.0243(7) Uani 1 1 d .
H27A H 1.4603 0.9010 0.7469 0.037 Uiso 1 1 calc R
H27B H 1.4627 1.0058 0.7884 0.037 Uiso 1 1 calc R
H27C H 1.4757 0.9683 0.6904 0.037 Uiso 1 1 calc R
C28 C 1.2247(3) 0.8872(2) 0.7388(2) 0.0225(6) Uani 1 1 d .
H28A H 1.2490 0.8377 0.7563 0.034 Uiso 1 1 calc R
H28B H 1.1315 0.8645 0.7046 0.034 Uiso 1 1 calc R
H28C H 1.2550 0.9438 0.7968 0.034 Uiso 1 1 calc R
C29 C 0.7757(3) 0.4379(2) 0.1699(2) 0.0169(6) Uani 1 1 d .
C30 C 0.6868(3) 0.4202(2) 0.0755(2) 0.0183(6) Uani 1 1 d .
C31 C 0.5684(3) 0.3425(2) 0.0354(2) 0.0191(6) Uani 1 1 d .
H31A H 0.5072 0.3291 -0.0267 0.023 Uiso 1 1 calc R
C32 C 0.5368(3) 0.2834(2) 0.0841(2) 0.0183(6) Uani 1 1 d .
C33 C 0.6263(3) 0.3048(2) 0.1790(2) 0.0190(6) Uani 1 1 d .
H33A H 0.6061 0.2684 0.2136 0.023 Uiso 1 1 calc R
C34 C 0.7451(3) 0.3807(2) 0.22091(19) 0.0175(6) Uani 1 1 d .
C35 C 0.7247(3) 0.4808(2) 0.0202(2) 0.0222(6) Uani 1 1 d .
C36 C 0.6117(3) 0.4524(3) -0.0792(2) 0.0325(8) Uani 1 1 d .
H36A H 0.5388 0.4627 -0.0695 0.049 Uiso 1 1 calc R
H36B H 0.5867 0.3855 -0.1183 0.049 Uiso 1 1 calc R
H36C H 0.6389 0.4914 -0.1118 0.049 Uiso 1 1 calc R
C37 C 0.7644(3) 0.5884(2) 0.0794(3) 0.0288(7) Uani 1 1 d .
H37A H 0.6925 0.5992 0.0904 0.043 Uiso 1 1 calc R
H37B H 0.7883 0.6251 0.0438 0.043 Uiso 1 1 calc R
H37C H 0.8373 0.6084 0.1410 0.043 Uiso 1 1 calc R
C38 C 0.8397(3) 0.4638(3) 0.0022(2) 0.0286(7) Uani 1 1 d .
H38A H 0.8642 0.5014 -0.0324 0.043 Uiso 1 1 calc R
H38B H 0.8145 0.3965 -0.0359 0.043 Uiso 1 1 calc R
H38C H 0.9124 0.4828 0.0637 0.043 Uiso 1 1 calc R
C39 C 0.4096(3) 0.1931(2) 0.0350(2) 0.0200(6) Uani 1 1 d .
C40 C 0.3373(3) 0.1987(3) 0.1000(3) 0.0347(8) Uani 1 1 d .
H40A H 0.3155 0.2552 0.1084 0.052 Uiso 1 1 calc R
H40B H 0.3922 0.2023 0.1625 0.052 Uiso 1 1 calc R
H40C H 0.2589 0.1422 0.0698 0.052 Uiso 1 1 calc R
C41 C 0.3175(3) 0.1827(2) -0.0657(2) 0.0315(8) Uani 1 1 d .
H41A H 0.2939 0.2384 -0.0592 0.047 Uiso 1 1 calc R
H41B H 0.2403 0.1258 -0.0930 0.047 Uiso 1 1 calc R
H41C H 0.3604 0.1775 -0.1081 0.047 Uiso 1 1 calc R
C42 C 0.4449(3) 0.1026(2) 0.0213(2) 0.0267(7) Uani 1 1 d .
H42A H 0.5032 0.1076 0.0834 0.040 Uiso 1 1 calc R
H42B H 0.4864 0.0976 -0.0220 0.040 Uiso 1 1 calc R
H42C H 0.3670 0.0462 -0.0061 0.040 Uiso 1 1 calc R
C43 C 0.6609(5) 0.5955(4) 0.3035(4) 0.0682(15) Uani 1 1 d .
H43A H 0.6659 0.6568 0.2999 0.102 Uiso 1 1 calc R
H43B H 0.5812 0.5661 0.3069 0.102 Uiso 1 1 calc R
H43C H 0.6628 0.5543 0.2465 0.102 Uiso 1 1 calc R
C44 C 0.5424(3) 0.3385(2) 0.4097(2) 0.0310(7) Uani 1 1 d .
H44A H 0.4649 0.3313 0.4199 0.047 Uiso 1 1 calc R
H44B H 0.5890 0.3044 0.4404 0.047 Uiso 1 1 calc R
H44C H 0.5191 0.3126 0.3409 0.047 Uiso 1 1 calc R
C45 C 0.3361(4) 0.4401(3) 0.2821(2) 0.0335(8) Uani 1 1 d .
H45A H 0.2684 0.4633 0.2577 0.050 Uiso 1 1 calc R
H45B H 0.2979 0.3759 0.2777 0.050 Uiso 1 1 calc R
H45C H 0.3850 0.4394 0.2439 0.050 Uiso 1 1 calc R
C46 C 0.9397(10) 0.8281(7) 0.3608(6) 0.148(4) Uani 1 1 d .
H46A H 0.8603 0.8394 0.3377 0.222 Uiso 1 1 calc R
H46B H 0.9446 0.7841 0.3069 0.222 Uiso 1 1 calc R
H46C H 1.0128 0.8881 0.3899 0.222 Uiso 1 1 calc R

loop_
_atom_site_aniso_label
_atom_site_aniso_U_11
_atom_site_aniso_U_22
_atom_site_aniso_U_33
_atom_site_aniso_U_23
_atom_site_aniso_U_13
_atom_site_aniso_U_12
V1 0.0212(3) 0.0128(2) 0.0097(2) 0.00195(18) 0.00286(19) 0.00257(19)
Na1 0.0250(6) 0.0199(6) 0.0116(5) 0.0042(5) 0.0044(5) 0.0043(5)
O1 0.0205(10) 0.0156(10) 0.0114(9) 0.0039(8) 0.0028(8) 0.0053(8)
O2 0.0240(11) 0.0174(10) 0.0110(9) 0.0027(8) 0.0027(8) 0.0057(9)
O3 0.0223(10) 0.0151(10) 0.0104(9) 0.0026(8) 0.0041(8) 0.0048(8)
O4 0.0237(11) 0.0137(10) 0.0138(10) 0.0021(8) 0.0059(8) 0.0006(8)
O5 0.0204(10) 0.0139(10) 0.0132(9) 0.0040(8) 0.0053(8) 0.0040(8)
O6 0.0222(11) 0.0168(10) 0.0081(9) 0.0033(8) 0.0000(8) 0.0007(8)
O7 0.101(3) 0.0435(18) 0.0349(16) 0.0175(14) -0.0140(17) 0.0271(18)
O8 0.0294(13) 0.0276(13) 0.0284(12) 0.0015(10) 0.0056(10) 0.0063(10)
O9 0.0451(15) 0.0393(15) 0.0234(12) 0.0081(11) 0.0058(11) 0.0222(12)
O10 0.069(3) 0.102(3) 0.125(4) 0.073(3) 0.027(3) 0.028(2)
C1 0.0200(14) 0.0151(14) 0.0137(13) 0.0050(11) 0.0038(11) 0.0043(11)
C2 0.0138(13) 0.0173(14) 0.0125(13) 0.0040(11) 0.0026(10) 0.0026(11)
C3 0.0178(14) 0.0164(14) 0.0153(13) 0.0037(11) 0.0060(11) 0.0053(11)
C4 0.0199(14) 0.0201(14) 0.0190(14) 0.0109(12) 0.0077(12) 0.0080(12)
C5 0.0194(14) 0.0230(15) 0.0122(13) 0.0080(11) 0.0025(11) 0.0037(12)
C6 0.0171(14) 0.0149(13) 0.0118(13) 0.0028(11) 0.0033(11) 0.0029(11)
C7 0.0222(15) 0.0185(14) 0.0105(13) 0.0026(11) 0.0034(11) 0.0074(12)
C8 0.0235(16) 0.0239(16) 0.0161(14) 0.0021(12) 0.0025(12) 0.0095(13)
C9 0.0266(16) 0.0294(17) 0.0156(14) 0.0092(13) 0.0078(12) 0.0105(13)
C10 0.0332(18) 0.0283(17) 0.0162(15) 0.0040(13) 0.0062(13) 0.0162(15)
C11 0.0270(16) 0.0249(16) 0.0221(15) 0.0112(13) 0.0079(13) 0.0136(13)
C12 0.051(2) 0.035(2) 0.0239(17) 0.0169(15) 0.0071(16) 0.0238(18)
C13 0.0329(18) 0.0285(17) 0.0367(19) 0.0191(15) 0.0178(15) 0.0165(15)
C14 0.0278(18) 0.0295(18) 0.042(2) 0.0166(16) 0.0139(16) 0.0158(15)
C15 0.0207(14) 0.0144(13) 0.0097(12) 0.0026(10) 0.0016(11) 0.0057(11)
C16 0.0205(14) 0.0151(13) 0.0140(13) 0.0061(11) 0.0055(11) 0.0072(11)
C17 0.0208(14) 0.0135(13) 0.0156(13) 0.0042(11) 0.0055(11) 0.0038(11)
C18 0.0189(14) 0.0143(13) 0.0138(13) 0.0034(11) 0.0050(11) 0.0062(11)
C19 0.0216(14) 0.0182(14) 0.0111(13) 0.0047(11) 0.0069(11) 0.0064(12)
C20 0.0176(14) 0.0153(13) 0.0125(13) 0.0051(11) 0.0035(11) 0.0038(11)
C21 0.0316(17) 0.0174(14) 0.0155(14) 0.0074(12) 0.0123(13) 0.0076(13)
C22 0.0307(17) 0.0264(17) 0.0241(16) 0.0071(13) 0.0135(14) 0.0069(14)
C23 0.041(2) 0.0346(19) 0.0173(15) 0.0126(14) 0.0115(14) 0.0142(16)
C24 0.050(2) 0.0210(16) 0.0311(18) 0.0094(14) 0.0243(17) 0.0047(15)
C25 0.0197(14) 0.0151(13) 0.0136(13) 0.0026(11) 0.0050(11) 0.0040(11)
C26 0.0342(18) 0.0182(15) 0.0220(15) 0.0033(12) 0.0097(14) 0.0110(14)
C27 0.0240(16) 0.0226(16) 0.0177(14) 0.0027(12) 0.0064(12) 0.0044(13)
C28 0.0244(16) 0.0196(15) 0.0155(14) -0.0001(12) 0.0083(12) 0.0037(12)
C29 0.0196(14) 0.0133(13) 0.0153(13) 0.0039(11) 0.0060(11) 0.0061(11)
C30 0.0219(15) 0.0186(14) 0.0145(13) 0.0066(11) 0.0058(11) 0.0104(12)
C31 0.0230(15) 0.0222(15) 0.0121(13) 0.0066(11) 0.0051(11) 0.0120(12)
C32 0.0200(14) 0.0158(14) 0.0143(13) 0.0022(11) 0.0051(11) 0.0067(12)
C33 0.0247(15) 0.0169(14) 0.0126(13) 0.0063(11) 0.0055(12) 0.0065(12)
C34 0.0229(15) 0.0175(14) 0.0087(12) 0.0030(11) 0.0047(11) 0.0077(12)
C35 0.0251(16) 0.0289(16) 0.0184(14) 0.0150(13) 0.0090(12) 0.0134(13)
C36 0.0313(18) 0.050(2) 0.0240(17) 0.0259(16) 0.0104(14) 0.0165(17)
C37 0.0344(18) 0.0295(17) 0.0356(18) 0.0226(15) 0.0188(15) 0.0163(15)
C38 0.0296(17) 0.040(2) 0.0269(17) 0.0194(15) 0.0159(14) 0.0171(15)
C39 0.0191(14) 0.0167(14) 0.0162(14) 0.0034(11) 0.0032(11) 0.0034(12)
C40 0.0223(17) 0.0336(19) 0.0319(19) 0.0006(15) 0.0091(14) 0.0019(15)
C41 0.0270(17) 0.0222(16) 0.0265(17) 0.0061(14) -0.0023(14) 0.0028(14)
C42 0.0265(16) 0.0204(15) 0.0224(16) 0.0057(13) 0.0028(13) 0.0054(13)
C43 0.080(4) 0.111(4) 0.055(3) 0.049(3) 0.037(3) 0.072(4)
C44 0.0304(18) 0.0306(18) 0.0243(16) 0.0063(14) 0.0060(14) 0.0124(15)
C45 0.037(2) 0.0337(19) 0.0244(17) 0.0101(15) 0.0099(15) 0.0109(16)
C46 0.173(9) 0.174(9) 0.134(7) 0.117(7) 0.077(7) 0.042(7)

loop_
_atom_type_symbol
_atom_type_description
_atom_type_scat_dispersion_real
_atom_type_scat_dispersion_imag
_atom_type_scat_source
C C 0.0033 0.0016 'International Tables Vol C Tables 4.2.6.8 and 6.1.1.4'
H H 0.0000 0.0000 'International Tables Vol C Tables 4.2.6.8 and 6.1.1.4'
O O 0.0106 0.0060 'International Tables Vol C Tables 4.2.6.8 and 6.1.1.4'
Na Na 0.0362 0.0249 'International Tables Vol C Tables 4.2.6.8 and 6.1.1.4'
V V 0.3005 0.5294 'International Tables Vol C Tables 4.2.6.8 and 6.1.1.4'

loop_
_geom_angle_atom_site_label_1
_geom_angle_atom_site_label_2
_geom_angle_atom_site_label_3
_geom_angle
_geom_angle_site_symmetry_1
_geom_angle_site_symmetry_3
O3 V1 O5 88.20(9) . .
O3 V1 O1 105.47(9) . .
O5 V1 O1 85.57(8) . .
O3 V1 O2 101.91(9) . .
O5 V1 O2 163.95(8) . .
O1 V1 O2 79.77(8) . .
O3 V1 O4 80.45(8) . .
O5 V1 O4 109.10(9) . .
O1 V1 O4 164.56(9) . .
O2 V1 O4 85.08(8) . .
O3 V1 O6 158.83(9) . .
O5 V1 O6 81.63(8) . .
O1 V1 O6 92.27(9) . .
O2 V1 O6 92.40(9) . .
O4 V1 O6 85.39(8) . .
O3 V1 Na1 120.65(7) . .
O5 V1 Na1 91.44(7) . .
O1 V1 Na1 133.68(7) . .
O2 V1 Na1 93.96(7) . .
O4 V1 Na1 44.19(6) . .
O6 V1 Na1 41.79(6) . .
O3 V1 Na1 91.41(6) . 2_766
O5 V1 Na1 154.18(7) . 2_766
O1 V1 Na1 119.25(6) . 2_766
O2 V1 Na1 39.49(6) . 2_766
O4 V1 Na1 45.61(6) . 2_766
O6 V1 Na1 89.81(6) . 2_766
Na1 V1 Na1 66.70(3) . 2_766
O7 Na1 O2 102.99(11) . 2_766
O7 Na1 O6 96.28(11) . .
O2 Na1 O6 155.63(9) 2_766 .
O7 Na1 O8 90.88(13) . .
O2 Na1 O8 84.08(8) 2_766 .
O6 Na1 O8 110.65(9) . .
O7 Na1 O4 90.44(12) . .
O2 Na1 O4 97.60(8) 2_766 .
O6 Na1 O4 67.17(7) . .
O8 Na1 O4 177.57(9) . .
O7 Na1 O4 164.63(11) . 2_766
O2 Na1 O4 66.48(7) 2_766 2_766
O6 Na1 O4 91.48(8) . 2_766
O8 Na1 O4 98.79(8) . 2_766
O4 Na1 O4 80.35(8) . 2_766
O7 Na1 V1 90.04(11) . .
O2 Na1 V1 130.56(7) 2_766 .
O6 Na1 V1 33.62(5) . .
O8 Na1 V1 143.99(7) . .
O4 Na1 V1 33.97(5) . .
O4 Na1 V1 89.11(6) 2_766 .
O7 Na1 V1 134.87(9) . 2_766
O2 Na1 V1 32.59(5) 2_766 2_766
O6 Na1 V1 124.87(6) . 2_766
O8 Na1 V1 90.82(7) . 2_766
O4 Na1 V1 89.69(6) . 2_766
O4 Na1 V1 33.91(5) 2_766 2_766
V1 Na1 V1 113.30(3) . 2_766
O7 Na1 Na1 130.11(12) . 2_766
O2 Na1 Na1 79.68(6) 2_766 2_766
O6 Na1 Na1 76.50(6) . 2_766
O8 Na1 Na1 138.28(8) . 2_766
O4 Na1 Na1 40.81(5) . 2_766
O4 Na1 Na1 39.54(5) 2_766 2_766
V1 Na1 Na1 56.92(3) . 2_766
V1 Na1 Na1 56.38(3) 2_766 2_766
C1 O1 V1 118.13(17) . .
C6 O2 V1 115.02(17) . .
C6 O2 Na1 136.09(17) . 2_766
V1 O2 Na1 107.93(9) . 2_766
C15 O3 V1 116.96(18) . .
C20 O4 V1 113.67(17) . .
C20 O4 Na1 130.93(18) . .
V1 O4 Na1 101.84(8) . .
C20 O4 Na1 105.62(16) . 2_766
V1 O4 Na1 100.48(9) . 2_766
Na1 O4 Na1 99.65(8) . 2_766
C29 O5 V1 111.96(17) . .
C34 O6 V1 108.16(17) . .
C34 O6 Na1 119.79(17) . .
V1 O6 Na1 104.59(9) . .
C43 O7 Na1 134.1(3) . .
C44 O8 Na1 125.9(2) . .
O1 C1 C6 112.7(2) . .
O1 C1 C2 125.6(2) . .
C6 C1 C2 121.7(3) . .
C3 C2 C1 115.8(2) . .
C3 C2 C7 123.6(3) . .
C1 C2 C7 120.6(2) . .
C2 C3 C4 123.8(3) . .
C5 C4 C3 118.8(3) . .
C5 C4 C11 122.5(3) . .
C3 C4 C11 118.7(3) . .
C4 C5 C6 119.0(3) . .
O2 C6 C5 125.5(2) . .
O2 C6 C1 113.5(2) . .
C5 C6 C1 121.0(3) . .
C2 C7 C10 112.0(2) . .
C2 C7 C9 109.7(2) . .
C10 C7 C9 108.4(3) . .
C2 C7 C8 109.3(2) . .
C10 C7 C8 107.3(2) . .
C9 C7 C8 110.0(2) . .
C14 C11 C12 108.9(3) . .
C14 C11 C4 109.6(3) . .
C12 C11 C4 111.7(3) . .
C14 C11 C13 109.2(3) . .
C12 C11 C13 107.8(3) . .
C4 C11 C13 109.6(2) . .
O3 C15 C20 112.9(2) . .
O3 C15 C16 126.0(3) . .
C20 C15 C16 121.1(3) . .
C17 C16 C15 115.6(3) . .
C17 C16 C21 123.4(3) . .
C15 C16 C21 121.0(2) . .
C16 C17 C18 124.4(3) . .
C19 C18 C17 118.6(2) . .
C19 C18 C25 122.4(2) . .
C17 C18 C25 119.0(2) . .
C20 C19 C18 118.7(3) . .
O4 C20 C19 124.6(3) . .
O4 C20 C15 113.8(2) . .
C19 C20 C15 121.5(3) . .
C16 C21 C24 112.1(2) . .
C16 C21 C22 109.9(2) . .
C24 C21 C22 107.8(3) . .
C16 C21 C23 109.1(3) . .
C24 C21 C23 108.3(3) . .
C22 C21 C23 109.7(3) . .
C26 C25 C27 109.4(2) . .
C26 C25 C28 108.6(3) . .
C27 C25 C28 108.3(2) . .
C26 C25 C18 109.5(2) . .
C27 C25 C18 109.2(2) . .
C28 C25 C18 111.9(2) . .
O5 C29 C30 125.2(3) . .
O5 C29 C34 113.3(2) . .
C30 C29 C34 121.4(3) . .
C31 C30 C29 116.0(3) . .
C31 C30 C35 123.5(3) . .
C29 C30 C35 120.3(3) . .
C30 C31 C32 123.5(3) . .
C33 C32 C31 118.8(3) . .
C33 C32 C39 118.8(3) . .
C31 C32 C39 122.4(3) . .
C34 C33 C32 119.3(3) . .
O6 C34 C33 124.5(2) . .
O6 C34 C29 114.7(2) . .
C33 C34 C29 120.8(3) . .
C37 C35 C30 110.7(2) . .
C37 C35 C36 108.0(3) . .
C30 C35 C36 111.7(3) . .
C37 C35 C38 109.3(3) . .
C30 C35 C38 108.8(2) . .
C36 C35 C38 108.2(3) . .
C40 C39 C41 108.2(3) . .
C40 C39 C42 109.7(3) . .
C41 C39 C42 107.8(2) . .
C40 C39 C32 109.6(2) . .
C41 C39 C32 112.8(2) . .
C42 C39 C32 108.7(2) . .

loop_
_geom_bond_atom_site_label_1
_geom_bond_atom_site_label_2
_geom_bond_distance
_geom_bond_site_symmetry_2
V1 O3 1.870(2) .
V1 O5 1.873(2) .
V1 O1 1.875(2) .
V1 O2 1.957(2) .
V1 O4 1.962(2) .
V1 O6 1.966(2) .
V1 Na1 3.4367(13) .
V1 Na1 3.4582(12) 2_766
Na1 O7 2.310(3) .
Na1 O2 2.311(2) 2_766
Na1 O6 2.366(2) .
Na1 O8 2.414(3) .
Na1 O4 2.448(2) .
Na1 O4 2.513(2) 2_766
Na1 V1 3.4582(12) 2_766
Na1 Na1 3.791(2) 2_766
O1 C1 1.346(3) .
O2 C6 1.340(3) .
O2 Na1 2.311(2) 2_766
O3 C15 1.344(3) .
O4 C20 1.344(3) .
O4 Na1 2.513(2) 2_766
O5 C29 1.345(3) .
O6 C34 1.349(3) .
O7 C43 1.341(5) .
O8 C44 1.436(4) .
O9 C45 1.428(4) .
O10 C46 1.418(7) .
C1 C6 1.404(4) .
C1 C2 1.405(4) .
C2 C3 1.395(4) .
C2 C7 1.534(4) .
C3 C4 1.417(4) .
C4 C5 1.389(4) .
C4 C11 1.540(4) .
C5 C6 1.399(4) .
C7 C10 1.535(4) .
C7 C9 1.539(4) .
C7 C8 1.546(4) .
C11 C14 1.528(5) .
C11 C12 1.533(4) .
C11 C13 1.543(5) .
C15 C20 1.407(4) .
C15 C16 1.413(4) .
C16 C17 1.391(4) .
C16 C21 1.532(4) .
C17 C18 1.413(4) .
C18 C19 1.395(4) .
C18 C25 1.539(4) .
C19 C20 1.394(4) .
C21 C24 1.533(4) .
C21 C22 1.537(5) .
C21 C23 1.541(4) .
C25 C26 1.534(4) .
C25 C27 1.535(4) .
C25 C28 1.535(4) .
C29 C30 1.408(4) .
C29 C34 1.414(4) .
C30 C31 1.397(4) .
C30 C35 1.534(4) .
C31 C32 1.409(4) .
C32 C33 1.401(4) .
C32 C39 1.545(4) .
C33 C34 1.383(4) .
C35 C37 1.532(5) .
C35 C36 1.535(4) .
C35 C38 1.536(4) .
C39 C40 1.532(5) .
C39 C41 1.533(4) .
C39 C42 1.540(4) .
